data_2015327
loop_
_publ_author_name
'de Souza, Marcus V. N.'
'Vasconcelos, Thatyana R. A.'
'Wardell, Solange M. S. V.'
'Wardell, James L.'
'Low, John N.'
'Glidewell, Christopher'

_publ_section_title
;
 A three-dimensional framework of \p-stacked hydrogen-bonded chains in
 benzyl 4-chloro-3-nitrobenzoate, and chains of hydrogen-bonded rings
 in benzyl 4-nitrobenzoate, redetermined at 120 K
;
_journal_coeditor_code SK3011
_journal_issue 5
_journal_name_full 'Acta Crystallographica Section C'
_journal_page_first o295
_journal_page_last o298
_journal_paper_doi 10.1107/S0108270106008535
_journal_volume 62
_journal_year 2006
_chemical_formula_iupac 'C14 H11 N O4'
_chemical_formula_moiety 'C14 H11 N O4'
_chemical_formula_sum 'C14 H11 N O4'
_chemical_formula_weight 257.24
_chemical_name_systematic
;
Benzyl 4-nitrobenzoate
;
_space_group_IT_number 14
_symmetry_cell_setting monoclinic
_symmetry_space_group_name_Hall '-P 2yn'
_symmetry_space_group_name_H-M 'P 1 21/n 1'
_atom_sites_solution_hydrogens geom
_atom_sites_solution_primary direct
_atom_sites_solution_secondary difmap
_cell_angle_alpha 90.00
_cell_angle_beta 93.362(3)
_cell_angle_gamma 90.00
_cell_formula_units_Z 4
_cell_length_a 6.1574(6)
_cell_length_b 7.4487(6)
_cell_length_c 26.341(3)
_cell_measurement_reflns_used 2487
_cell_measurement_temperature 120(2)
_cell_measurement_theta_max 27.48
_cell_measurement_theta_min 2.91
_cell_volume 1206.0(2)
_computing_cell_refinement 'DENZO (Otwinowski & Minor, 1997) and COLLECT'
_computing_data_collection 'COLLECT (Nonius, 1999)'
_computing_data_reduction 'DENZO and COLLECT'
_computing_molecular_graphics 'PLATON (Spek, 2003)'
_computing_publication_material 'SHELXL97 and PRPKAPPA (Ferguson, 1999)'
_computing_structure_refinement 'OSCAIL and SHELXL97 (Sheldrick, 1997)'
_computing_structure_solution 'OSCAIL (McArdle, 2003) and SHELXS97 (Sheldrick, 1997)'
_diffrn_ambient_temperature 120(2)
_diffrn_detector_area_resol_mean 9.091
_diffrn_measured_fraction_theta_full 0.979
_diffrn_measured_fraction_theta_max 0.958
_diffrn_measurement_device_type 'Nonius KappaCCD area-detector'
_diffrn_measurement_method '\f and \w'
_diffrn_radiation_monochromator graphite
_diffrn_radiation_source 'Bruker-Nonius FR591 rotating anode'
_diffrn_radiation_type 'Mo K\a'
_diffrn_radiation_wavelength 0.71073
_diffrn_reflns_av_R_equivalents 0.0540
_diffrn_reflns_av_sigmaI/netI 0.0563
_diffrn_reflns_limit_h_max 7
_diffrn_reflns_limit_h_min -7
_diffrn_reflns_limit_k_max 9
_diffrn_reflns_limit_k_min -8
_diffrn_reflns_limit_l_max 34
_diffrn_reflns_limit_l_min -34
_diffrn_reflns_number 10597
_diffrn_reflns_theta_full 25.00
_diffrn_reflns_theta_max 27.62
_diffrn_reflns_theta_min 3.10
_diffrn_standards_decay_% 0
_exptl_absorpt_coefficient_mu 0.105
_exptl_absorpt_correction_T_max 0.997
_exptl_absorpt_correction_T_min 0.979
_exptl_absorpt_correction_type multi-scan
_exptl_absorpt_process_details '(SADABS; Sheldrick, 2003)'
_exptl_crystal_colour colourless
_exptl_crystal_density_diffrn 1.417
_exptl_crystal_density_method 'not measured'
_exptl_crystal_description plate
_exptl_crystal_F_000 536
_exptl_crystal_size_max 0.28
_exptl_crystal_size_mid 0.20
_exptl_crystal_size_min 0.03
_refine_diff_density_max 0.449
_refine_diff_density_min -0.222
_refine_ls_extinction_method none
_refine_ls_goodness_of_fit_ref 1.076
_refine_ls_hydrogen_treatment constr
_refine_ls_matrix_type full
_refine_ls_number_parameters 172
_refine_ls_number_reflns 2672
_refine_ls_number_restraints 0
_refine_ls_restrained_S_all 1.076
_refine_ls_R_factor_all 0.0833
_refine_ls_R_factor_gt 0.0553
_refine_ls_shift/su_max 0.000
_refine_ls_shift/su_mean 0.000
_refine_ls_structure_factor_coef Fsqd
_refine_ls_weighting_details 'w = 1/[\s^2^(Fo^2^)+(0.0435P)^2^+0.8562P] where P=(Fo^2^+2Fc^2^)/3'
_refine_ls_weighting_scheme calc
_refine_ls_wR_factor_gt 0.1241
_refine_ls_wR_factor_ref 0.1381
_reflns_number_gt 1957
_reflns_number_total 2672
_reflns_threshold_expression I>2\s(I)
_cod_data_source_file sk3011.cif
_cod_data_source_block II
_cod_original_sg_symbol_H-M 'P 21/n'
_cod_database_code 2015327
_cod_database_fobs_code 2015327

loop_
_symmetry_equiv_pos_as_xyz
'x, y, z'
'x+1/2, -y+1/2, z+1/2'
'-x, -y, -z'
'-x-1/2, y-1/2, -z-1/2'

loop_
_atom_site_type_symbol
_atom_site_label
_atom_site_fract_x
_atom_site_fract_y
_atom_site_fract_z
_atom_site_U_iso_or_equiv
_atom_site_adp_type
_atom_site_calc_flag
_atom_site_refinement_flags
_atom_site_occupancy
C C1 1.1386(3) 0.1688(3) 0.44838(7) 0.0242(4) Uani d . 1
C C2 0.9277(3) 0.2336(3) 0.43893(7) 0.0250(5) Uani d . 1
C C3 0.8139(3) 0.3011(3) 0.47862(7) 0.0251(4) Uani d . 1
C C4 0.9128(3) 0.2994(3) 0.52699(7) 0.0244(4) Uani d . 1
N N4 0.7922(3) 0.3687(2) 0.56955(6) 0.0275(4) Uani d . 1
O O41 0.6106(2) 0.4329(2) 0.55980(6) 0.0354(4) Uani d . 1
O O42 0.8790(3) 0.3594(2) 0.61266(5) 0.0407(4) Uani d . 1
C C5 1.1214(3) 0.2354(3) 0.53756(7) 0.0263(5) Uani d . 1
C C6 1.2341(3) 0.1701(3) 0.49756(7) 0.0257(5) Uani d . 1
C C11 1.2672(3) 0.0901(3) 0.40727(7) 0.0261(5) Uani d . 1
O O1 1.4438(2) 0.0215(2) 0.41525(6) 0.0376(4) Uani d . 1
O O11 1.1642(2) 0.1022(2) 0.36149(5) 0.0306(4) Uani d . 1
C C12 1.2718(4) 0.0186(3) 0.31951(8) 0.0311(5) Uani d . 1
C C21 1.1031(3) -0.0140(3) 0.27737(8) 0.0269(5) Uani d . 1
C C22 1.1441(4) 0.0230(3) 0.22716(8) 0.0324(5) Uani d . 1
C C23 0.9863(4) -0.0105(3) 0.18803(8) 0.0382(6) Uani d . 1
C C24 0.7881(4) -0.0802(3) 0.19883(9) 0.0375(6) Uani d . 1
C C25 0.7466(4) -0.1201(3) 0.24858(9) 0.0334(5) Uani d . 1
C C26 0.9023(4) -0.0893(3) 0.28737(8) 0.0311(5) Uani d . 1
H H2 0.8620 0.2315 0.4054 0.030 Uiso calc R 1
H H3 0.6710 0.3476 0.4726 0.030 Uiso calc R 1
H H5 1.1853 0.2364 0.5713 0.032 Uiso calc R 1
H H6 1.3779 0.1258 0.5037 0.031 Uiso calc R 1
H H12A 1.3396 -0.0963 0.3307 0.037 Uiso calc R 1
H H12B 1.3869 0.0986 0.3078 0.037 Uiso calc R 1
H H22 1.2808 0.0716 0.2193 0.039 Uiso calc R 1
H H23 1.0164 0.0151 0.1538 0.046 Uiso calc R 1
H H24 0.6799 -0.1009 0.1723 0.045 Uiso calc R 1
H H25 0.6097 -0.1692 0.2561 0.040 Uiso calc R 1
H H26 0.8726 -0.1196 0.3213 0.037 Uiso calc R 1

loop_
_atom_site_aniso_label
_atom_site_aniso_U_11
_atom_site_aniso_U_22
_atom_site_aniso_U_33
_atom_site_aniso_U_12
_atom_site_aniso_U_13
_atom_site_aniso_U_23
C1 0.0248(11) 0.0196(10) 0.0276(10) -0.0044(8) -0.0020(8) 0.0021(8)
C2 0.0258(11) 0.0235(10) 0.0248(10) -0.0011(9) -0.0050(8) 0.0031(8)
C3 0.0230(11) 0.0220(10) 0.0297(10) -0.0002(9) -0.0037(8) 0.0043(8)
C4 0.0265(11) 0.0190(10) 0.0275(10) -0.0024(9) 0.0003(8) 0.0027(8)
N4 0.0275(10) 0.0266(9) 0.0280(9) -0.0006(8) -0.0013(7) 0.0036(7)
O41 0.0287(9) 0.0420(10) 0.0354(8) 0.0103(7) 0.0000(7) 0.0016(7)
O42 0.0378(10) 0.0580(11) 0.0256(8) 0.0084(8) -0.0035(7) 0.0006(7)
C5 0.0263(11) 0.0270(11) 0.0250(10) -0.0019(9) -0.0044(8) 0.0037(8)
C6 0.0226(11) 0.0232(10) 0.0308(10) -0.0014(9) -0.0036(8) 0.0040(8)
C11 0.0248(11) 0.0246(11) 0.0284(10) -0.0010(9) -0.0023(8) 0.0024(8)
O1 0.0276(9) 0.0507(10) 0.0338(8) 0.0114(8) -0.0039(7) -0.0030(7)
O11 0.0309(8) 0.0359(9) 0.0245(7) 0.0079(7) -0.0034(6) -0.0042(6)
C12 0.0286(12) 0.0349(12) 0.0298(10) 0.0055(10) 0.0007(9) -0.0033(9)
C21 0.0271(11) 0.0265(11) 0.0269(10) 0.0066(9) -0.0011(8) 0.0001(8)
C22 0.0331(13) 0.0322(12) 0.0324(11) 0.0010(10) 0.0061(9) 0.0001(9)
C23 0.0461(15) 0.0430(14) 0.0261(11) 0.0074(12) 0.0084(10) 0.0020(10)
C24 0.0394(14) 0.0362(13) 0.0357(12) 0.0029(11) -0.0093(10) -0.0071(10)
C25 0.0265(12) 0.0328(12) 0.0408(12) -0.0006(10) 0.0012(9) -0.0042(10)
C26 0.0335(12) 0.0315(12) 0.0282(10) -0.0013(10) 0.0012(9) 0.0033(9)

loop_
_atom_type_symbol
_atom_type_description
_atom_type_scat_dispersion_real
_atom_type_scat_dispersion_imag
_atom_type_scat_source
C C 0.0033 0.0016 'International Tables Vol C Tables 4.2.6.8 and 6.1.1.4'
H H 0.0000 0.0000 'International Tables Vol C Tables 4.2.6.8 and 6.1.1.4'
N N 0.0061 0.0033 'International Tables Vol C Tables 4.2.6.8 and 6.1.1.4'
O O 0.0106 0.0060 'International Tables Vol C Tables 4.2.6.8 and 6.1.1.4'

loop_
_geom_angle_atom_site_label_1
_geom_angle_atom_site_label_2
_geom_angle_atom_site_label_3
_geom_angle
_geom_angle_publ_flag
C6 C1 C2 120.15(19) no
C6 C1 C11 117.62(18) no
C2 C1 C11 122.20(17) no
C3 C2 C1 119.85(18) no
C3 C2 H2 120.1 no
C1 C2 H2 120.1 no
C4 C3 C2 118.51(19) no
C4 C3 H3 120.7 no
C2 C3 H3 120.7 no
C3 C4 C5 122.95(19) no
C3 C4 N4 118.95(18) no
C5 C4 N4 118.09(17) no
O42 N4 O41 123.81(18) no
O42 N4 C4 118.16(17) no
O41 N4 C4 118.03(16) no
C4 C5 C6 117.99(18) no
C4 C5 H5 121.0 no
C6 C5 H5 121.0 no
C5 C6 C1 120.54(19) no
C5 C6 H6 119.7 no
C1 C6 H6 119.7 no
O1 C11 O11 124.17(19) no
O1 C11 C1 123.23(18) no
O11 C11 C1 112.60(17) no
C11 O11 C12 116.33(16) no
O11 C12 C21 107.78(17) no
O11 C12 H12A 110.2 no
C21 C12 H12A 110.1 no
O11 C12 H12B 110.1 no
C21 C12 H12B 110.2 no
H12A C12 H12B 108.5 no
C22 C21 C26 118.1(2) no
C22 C21 C12 121.2(2) no
C26 C21 C12 120.61(18) no
C21 C22 C23 120.7(2) no
C21 C22 H22 119.7 no
C23 C22 H22 119.7 no
C24 C23 C22 120.2(2) no
C24 C23 H23 119.9 no
C22 C23 H23 119.9 no
C23 C24 C25 119.6(2) no
C23 C24 H24 120.2 no
C25 C24 H24 120.2 no
C26 C25 C24 120.5(2) no
C26 C25 H25 119.7 no
C24 C25 H25 119.7 no
C25 C26 C21 120.8(2) no
C25 C26 H26 119.6 no
C21 C26 H26 119.6 no

loop_
_geom_bond_atom_site_label_1
_geom_bond_atom_site_label_2
_geom_bond_distance
_geom_bond_publ_flag
C1 C6 1.391(3) no
C1 C2 1.394(3) no
C1 C11 1.498(3) no
C2 C3 1.387(3) no
C2 H2 0.95 no
C3 C4 1.380(3) no
C3 H3 0.95 no
C4 C5 1.382(3) no
C4 N4 1.474(3) no
N4 O42 1.228(2) no
N4 O41 1.229(2) no
C5 C6 1.384(3) no
C5 H5 0.95 no
C6 H6 0.95 no
C11 O1 1.209(2) no
C11 O11 1.332(2) no
O11 C12 1.461(2) no
C12 C21 1.495(3) no
C12 H12A 0.99 no
C12 H12B 0.99 no
C21 C22 1.389(3) no
C21 C26 1.397(3) no
C22 C23 1.397(3) no
C22 H22 0.95 no
C23 C24 1.371(3) no
C23 H23 0.95 no
C24 C25 1.382(3) no
C24 H24 0.95 no
C25 C26 1.379(3) no
C25 H25 0.95 no
C26 H26 0.95 no

loop_
_geom_hbond_atom_site_label_D
_geom_hbond_atom_site_label_H
_geom_hbond_atom_site_label_A
_geom_hbond_site_symmetry_A
_geom_hbond_distance_DH
_geom_hbond_distance_HA
_geom_hbond_distance_DA
_geom_hbond_angle_DHA
_geom_hbond_publ_flag
C3 H3 O41 3_666 0.95 2.50 3.387(2) 156 y
C6 H6 O1 3_856 0.95 2.59 3.273(2) 129 y

loop_
_geom_torsion_atom_site_label_1
_geom_torsion_atom_site_label_2
_geom_torsion_atom_site_label_3
_geom_torsion_atom_site_label_4
_geom_torsion
_geom_torsion_publ_flag
C6 C1 C2 C3 0.6(3) no
C11 C1 C2 C3 178.45(19) no
C1 C2 C3 C4 -1.1(3) no
C2 C3 C4 C5 0.9(3) no
C2 C3 C4 N4 -179.23(18) no
C3 C4 N4 O42 177.05(19) no
C5 C4 N4 O42 -3.1(3) no
C3 C4 N4 O41 -3.1(3) no
C5 C4 N4 O41 176.81(18) no
C3 C4 C5 C6 -0.2(3) no
N4 C4 C5 C6 179.89(18) no
C4 C5 C6 C1 -0.2(3) no
C2 C1 C6 C5 0.0(3) no
C11 C1 C6 C5 -177.88(19) no
C6 C1 C11 O1 3.4(3) no
C2 C1 C11 O1 -174.5(2) no
C6 C1 C11 O11 -177.47(18) no
C2 C1 C11 O11 4.7(3) no
O1 C11 O11 C12 2.9(3) no
C1 C11 O11 C12 -176.24(17) no
C11 O11 C12 C21 159.40(18) no
O11 C12 C21 C22 136.8(2) no
O11 C12 C21 C26 -45.7(3) no
C26 C21 C22 C23 1.5(3) no
C12 C21 C22 C23 179.0(2) no
C21 C22 C23 C24 0.2(3) no
C22 C23 C24 C25 -1.1(4) no
C23 C24 C25 C26 0.4(4) no
C24 C25 C26 C21 1.3(3) no
C22 C21 C26 C25 -2.2(3) no
C12 C21 C26 C25 -179.8(2) no

loop_
_cod_related_entry_id
_cod_related_entry_database
_cod_related_entry_code
1 ChemSpider 76360
